data_4028928
loop_
_publ_author_name
'Fowler, Sarah A.'
'Luechapanichkul, Rinrada'
'Blackwell, Helen E.'

_publ_section_title
;
 Synthesis and Characterization of Nitroaromatic Peptoids: Fine Tuning
 Peptoid Secondary Structure through Monomer Position and Functionality
;
_journal_issue 4
_journal_name_full 'The Journal of Organic Chemistry'
_journal_page_first 1440
_journal_page_last 1449
_journal_paper_doi 10.1021/jo8023363
_journal_volume 74
_journal_year 2009
_chemical_absolute_configuration syn
_chemical_formula_moiety 'C10 H12 N2 O3'
_chemical_formula_sum 'C10 H12 N2 O3'
_chemical_formula_weight 208.22
_chemical_name_systematic
; 
 ? 
;
_space_group_IT_number 78
_symmetry_cell_setting tetragonal
_symmetry_Int_Tables_number 78
_symmetry_space_group_name_Hall 'P 4cw'
_symmetry_space_group_name_H-M 'P 43'
_atom_sites_solution_hydrogens geom
_atom_sites_solution_primary direct
_atom_sites_solution_secondary difmap
_audit_creation_method SHELXL-97
_cell_angle_alpha 90.00
_cell_angle_beta 90.00
_cell_angle_gamma 90.00
_cell_formula_units_Z 4
_cell_length_a 7.9423(19)
_cell_length_b 7.9423(19)
_cell_length_c 16.974(9)
_cell_measurement_reflns_used 537
_cell_measurement_temperature 100(2)
_cell_measurement_theta_max 19.9017
_cell_measurement_theta_min 2.8315
_cell_volume 1070.7(7)
_computing_cell_refinement 'SAINT Ver. 6.22  (Bruker-AXS, 2003)'
_computing_data_collection 'SMART Ver. 5.622 (Bruker-AXS, 2003)'
_computing_data_reduction 'SAINT Ver. 6.22'
_computing_molecular_graphics 'SHELXTL Ver. 6.10'
_computing_publication_material 'SHELXTL Ver. 6.10'
_computing_structure_refinement 'SHELXTL Ver. 6.10'
_computing_structure_solution 'SHELXTL Ver. 6.10 (Bruker-AXS, 2003)'
_diffrn_ambient_temperature 100(2)
_diffrn_measured_fraction_theta_full 0.980
_diffrn_measured_fraction_theta_max 0.980
_diffrn_measurement_device_type 'Bruker CCD-1000 area detector'
_diffrn_measurement_method '0.30\% \w scans'
_diffrn_radiation_monochromator graphite
_diffrn_radiation_source 'fine-focus sealed tube'
_diffrn_radiation_type Mo-K\a
_diffrn_radiation_wavelength 0.71073
_diffrn_reflns_av_R_equivalents 0.1140
_diffrn_reflns_av_sigmaI/netI 0.1368
_diffrn_reflns_limit_h_max 9
_diffrn_reflns_limit_h_min -9
_diffrn_reflns_limit_k_max 5
_diffrn_reflns_limit_k_min -7
_diffrn_reflns_limit_l_max 21
_diffrn_reflns_limit_l_min -6
_diffrn_reflns_number 2954
_diffrn_reflns_theta_full 26.44
_diffrn_reflns_theta_max 26.44
_diffrn_reflns_theta_min 2.56
_diffrn_standards_number 0
_exptl_absorpt_coefficient_mu 0.097
_exptl_absorpt_correction_T_max 0.9678
_exptl_absorpt_correction_T_min 0.9541
_exptl_absorpt_correction_type multi-scan
_exptl_absorpt_process_details
;
SADABS  (Bruker-AXS, 2003)
;
_exptl_crystal_colour colorless
_exptl_crystal_density_diffrn 1.292
_exptl_crystal_density_method 'not measured'
_exptl_crystal_description block
_exptl_crystal_F_000 440
_exptl_crystal_size_max 0.49
_exptl_crystal_size_mid 0.46
_exptl_crystal_size_min 0.34
_refine_diff_density_max 0.176
_refine_diff_density_min -0.181
_refine_diff_density_rms 0.043
_refine_ls_abs_structure_details 'Flack H D (1983), Acta Cryst. A39, 876-881'
_refine_ls_abs_structure_Flack 0(10)
_refine_ls_extinction_method none
_refine_ls_goodness_of_fit_ref 0.791
_refine_ls_hydrogen_treatment constr
_refine_ls_matrix_type full
_refine_ls_number_parameters 138
_refine_ls_number_reflns 1114
_refine_ls_number_restraints 1
_refine_ls_restrained_S_all 0.791
_refine_ls_R_factor_all 0.0845
_refine_ls_R_factor_gt 0.0388
_refine_ls_shift/su_max 0.000
_refine_ls_shift/su_mean 0.000
_refine_ls_structure_factor_coef Fsqd
_refine_ls_weighting_details 'calc w=1/[\s^2^(Fo^2^)+(0.0200P)^2^+0.0000P] where P=(Fo^2^+2Fc^2^)/3'
_refine_ls_weighting_scheme calc
_refine_ls_wR_factor_gt 0.0737
_refine_ls_wR_factor_ref 0.0892
_reflns_number_gt 663
_reflns_number_total 1114
_reflns_threshold_expression I>2\s(I)
_cod_data_source_file jo8023363sup1.cif
_cod_data_source_block blackwell04
_cod_depositor_comments
;
The following automatic conversions were performed:

'_symmetry_cell_setting' value 'Tetragonal' changed to 'tetragonal'
according to /home/saulius/struct/CIF-dictionaries/cif_core.dic
dictionary named 'cif_core.dic' version 2.4.2 from 2011-04-26.

Automatic conversion script
Id: cif_fix_values 1891 2012-01-12 08:04:46Z andrius 
;
_cod_original_cell_volume 1070.7(6)
_cod_original_sg_symbol_Hall 'P 4cw       '
_cod_original_sg_symbol_H-M 'P 43        '
_cod_database_code 4028928

loop_
_symmetry_equiv_pos_as_xyz
'x, y, z'
'-x, -y, z+1/2'
'-y, x, z+3/4'
'y, -x, z+1/4'

loop_
_atom_site_label
_atom_site_type_symbol
_atom_site_fract_x
_atom_site_fract_y
_atom_site_fract_z
_atom_site_U_iso_or_equiv
_atom_site_adp_type
_atom_site_occupancy
_atom_site_symmetry_multiplicity
_atom_site_calc_flag
_atom_site_refinement_flags
O1 O -0.0313(4) 0.7324(4) 0.35041(15) 0.0436(9) Uani 1 1 d .
O2 O -0.1234(3) 0.7629(3) 0.23112(16) 0.0331(7) Uani 1 1 d .
O3 O 0.3530(3) 0.6359(3) 0.23254(16) 0.0328(7) Uani 1 1 d .
N1 N -0.0619(4) 0.6795(5) 0.28443(18) 0.0294(8) Uani 1 1 d .
N2 N 0.2732(4) 0.5351(4) 0.11511(16) 0.0221(8) Uani 1 1 d .
H2 H 0.3034 0.4955 0.0688 0.026 Uiso 1 1 calc R
C1 C 0.0369(5) 0.4538(5) 0.1965(2) 0.0188(8) Uani 1 1 d .
C2 C -0.0263(5) 0.4998(5) 0.2679(2) 0.0244(10) Uani 1 1 d .
C3 C -0.0603(5) 0.3882(6) 0.3289(2) 0.0342(11) Uani 1 1 d .
H3 H -0.1017 0.4273 0.3781 0.041 Uiso 1 1 calc R
C4 C -0.0326(5) 0.2199(6) 0.3162(3) 0.0396(12) Uani 1 1 d .
H4 H -0.0570 0.1403 0.3564 0.048 Uiso 1 1 calc R
C5 C 0.0300(6) 0.1674(5) 0.2456(2) 0.0376(11) Uani 1 1 d .
H5 H 0.0483 0.0507 0.2368 0.045 Uiso 1 1 calc R
C6 C 0.0670(5) 0.2803(6) 0.1873(2) 0.0305(10) Uani 1 1 d .
H6 H 0.1142 0.2406 0.1394 0.037 Uiso 1 1 calc R
C7 C 0.0967(5) 0.5701(5) 0.13157(18) 0.0209(9) Uani 1 1 d .
H7 H 0.0861 0.6892 0.1501 0.025 Uiso 1 1 calc R
C8 C -0.0056(5) 0.5494(6) 0.0566(2) 0.0296(10) Uani 1 1 d .
H8A H 0.0359 0.6278 0.0165 0.044 Uiso 1 1 calc R
H8B H -0.1244 0.5733 0.0677 0.044 Uiso 1 1 calc R
H8C H 0.0056 0.4336 0.0373 0.044 Uiso 1 1 calc R
C9 C 0.3885(5) 0.5634(5) 0.1703(2) 0.0265(9) Uani 1 1 d .
C10 C 0.5624(5) 0.4965(6) 0.1547(2) 0.0366(12) Uani 1 1 d .
H10A H 0.6458 0.5834 0.1674 0.055 Uiso 1 1 calc R
H10B H 0.5724 0.4656 0.0990 0.055 Uiso 1 1 calc R
H10C H 0.5824 0.3970 0.1875 0.055 Uiso 1 1 calc R

loop_
_atom_site_aniso_label
_atom_site_aniso_U_11
_atom_site_aniso_U_22
_atom_site_aniso_U_33
_atom_site_aniso_U_23
_atom_site_aniso_U_13
_atom_site_aniso_U_12
O1 0.040(2) 0.054(2) 0.0369(17) -0.0239(16) 0.0036(15) -0.0063(16)
O2 0.0304(18) 0.0261(18) 0.0429(16) 0.0006(15) 0.0062(15) 0.0066(14)
O3 0.0342(18) 0.0342(18) 0.0299(14) -0.0072(15) -0.0021(14) -0.0063(14)
N1 0.015(2) 0.038(3) 0.034(2) -0.0086(18) 0.0057(16) -0.0047(18)
N2 0.0152(18) 0.028(2) 0.0234(17) 0.0003(14) 0.0038(14) -0.0020(14)
C1 0.016(2) 0.019(2) 0.0213(18) 0.0001(17) 0.0014(16) -0.0046(18)
C2 0.017(2) 0.024(3) 0.032(2) 0.0011(18) -0.0011(18) -0.0008(18)
C3 0.019(3) 0.052(3) 0.032(2) 0.008(2) 0.0027(18) -0.003(2)
C4 0.028(3) 0.037(3) 0.053(3) 0.023(2) 0.004(2) -0.003(2)
C5 0.034(3) 0.022(3) 0.058(3) 0.011(2) 0.004(2) -0.004(2)
C6 0.027(3) 0.025(3) 0.039(2) -0.002(2) 0.0029(19) -0.0043(19)
C7 0.019(2) 0.021(2) 0.023(2) 0.0014(16) 0.0047(16) -0.0005(18)
C8 0.020(3) 0.040(3) 0.029(2) 0.0032(19) 0.0006(18) -0.006(2)
C9 0.029(3) 0.022(2) 0.028(2) 0.0035(18) -0.001(2) -0.0074(19)
C10 0.024(3) 0.040(3) 0.046(3) 0.003(2) -0.002(2) 0.000(2)

loop_
_atom_type_symbol
_atom_type_description
_atom_type_scat_dispersion_real
_atom_type_scat_dispersion_imag
_atom_type_scat_source
C C 0.0033 0.0000 'International Tables Vol C Tables 4.2.6.8 and 6.1.1.4'
H H 0.0000 0.0000 'International Tables Vol C Tables 4.2.6.8 and 6.1.1.4'
N N 0.0061 0.0000 'International Tables Vol C Tables 4.2.6.8 and 6.1.1.4'
O O 0.0106 0.0000 'International Tables Vol C Tables 4.2.6.8 and 6.1.1.4'

loop_
_geom_angle_atom_site_label_1
_geom_angle_atom_site_label_2
_geom_angle_atom_site_label_3
_geom_angle
_geom_angle_publ_flag
O1 N1 O2 124.9(4) yes
O1 N1 C2 117.8(4) yes
O2 N1 C2 117.3(3) yes
C9 N2 C7 119.7(3) yes
C9 N2 H2 120.1 ?
C7 N2 H2 120.1 ?
C2 C1 C6 115.1(3) ?
C2 C1 C7 126.8(4) ?
C6 C1 C7 117.6(3) ?
C1 C2 C3 124.3(4) ?
C1 C2 N1 119.8(3) ?
C3 C2 N1 115.9(4) ?
C4 C3 C2 118.2(4) ?
C4 C3 H3 120.9 ?
C2 C3 H3 120.9 ?
C5 C4 C3 119.7(4) ?
C5 C4 H4 120.2 ?
C3 C4 H4 120.2 ?
C4 C5 C6 120.9(4) ?
C4 C5 H5 119.5 ?
C6 C5 H5 119.5 ?
C5 C6 C1 121.7(4) ?
C5 C6 H6 119.1 ?
C1 C6 H6 119.1 ?
N2 C7 C1 109.0(3) ?
N2 C7 C8 109.5(3) ?
C1 C7 C8 112.1(3) ?
N2 C7 H7 108.8 ?
C1 C7 H7 108.8 ?
C8 C7 H7 108.8 ?
C7 C8 H8A 109.5 ?
C7 C8 H8B 109.5 ?
H8A C8 H8B 109.5 ?
C7 C8 H8C 109.5 ?
H8A C8 H8C 109.5 ?
H8B C8 H8C 109.5 ?
O3 C9 N2 121.6(4) ?
O3 C9 C10 121.7(4) ?
N2 C9 C10 116.7(3) ?
C9 C10 H10A 109.5 ?
C9 C10 H10B 109.5 ?
H10A C10 H10B 109.5 ?
C9 C10 H10C 109.5 ?
H10A C10 H10C 109.5 ?
H10B C10 H10C 109.5 ?

loop_
_geom_bond_atom_site_label_1
_geom_bond_atom_site_label_2
_geom_bond_distance
_geom_bond_publ_flag
O1 N1 1.220(4) yes
O2 N1 1.223(4) yes
O3 C9 1.236(4) yes
N1 C2 1.482(5) yes
N2 C9 1.329(5) yes
N2 C7 1.457(5) yes
N2 H2 0.8800 ?
C1 C2 1.362(5) ?
C1 C6 1.407(6) ?
C1 C7 1.515(5) ?
C2 C3 1.390(6) ?
C3 C4 1.372(6) ?
C3 H3 0.9500 ?
C4 C5 1.362(6) ?
C4 H4 0.9500 ?
C5 C6 1.367(5) ?
C5 H5 0.9500 ?
C6 H6 0.9500 ?
C7 C8 1.519(5) ?
C7 H7 1.0000 ?
C8 H8A 0.9800 ?
C8 H8B 0.9800 ?
C8 H8C 0.9800 ?
C9 C10 1.503(6) ?
C10 H10A 0.9800 ?
C10 H10B 0.9800 ?
C10 H10C 0.9800 ?

loop_
_geom_hbond_atom_site_label_D
_geom_hbond_atom_site_label_H
_geom_hbond_atom_site_label_A
_geom_hbond_distance_DH
_geom_hbond_distance_HA
_geom_hbond_distance_DA
_geom_hbond_angle_DHA
_geom_hbond_site_symmetry_A
N2 H2 O3 0.88 1.91 2.771(4) 164.7 3_654

loop_
_geom_torsion_atom_site_label_1
_geom_torsion_atom_site_label_2
_geom_torsion_atom_site_label_3
_geom_torsion_atom_site_label_4
_geom_torsion
C6 C1 C2 C3 0.1(6)
C7 C1 C2 C3 -171.9(4)
C6 C1 C2 N1 179.6(4)
C7 C1 C2 N1 7.7(6)
O1 N1 C2 C1 -141.9(4)
O2 N1 C2 C1 39.7(5)
O1 N1 C2 C3 37.7(5)
O2 N1 C2 C3 -140.7(3)
C1 C2 C3 C4 -1.6(6)
N1 C2 C3 C4 178.8(4)
C2 C3 C4 C5 1.4(6)
C3 C4 C5 C6 0.5(7)
C4 C5 C6 C1 -2.2(7)
C2 C1 C6 C5 1.8(6)
C7 C1 C6 C5 174.6(4)
C9 N2 C7 C1 -64.4(4)
C9 N2 C7 C8 172.7(3)
C2 C1 C7 N2 120.3(4)
C6 C1 C7 N2 -51.5(5)
C2 C1 C7 C8 -118.4(4)
C6 C1 C7 C8 69.9(5)
C7 N2 C9 O3 -8.0(6)
C7 N2 C9 C10 169.5(3)
